data_4327248
loop_
_publ_author_name
'J\'ozsef S\'andor Pap'
'Fl\'avio Luiz Benedito'
'Eberhard Bothe'
'Eckhard Bill'
'Serena DeBeer George'
'Thomas Weyherm\"uller'
'Karl Wieghardt'

_publ_section_title
;
 Dimerization Processes of Square Planar [PtII(tbpy)(dithiolato.)]+
 Radicals
;
_journal_name_full 'Inorganic Chemistry'
_journal_page_first 4187
_journal_page_last 4196
_journal_paper_doi 10.1021/ic070130+
_journal_volume 46
_journal_year 2007
_chemical_formula_sum 'C30 H44 N2 Pt S2 Si2'
_chemical_formula_weight 748.06
_chemical_name_systematic
; 
 ? 
;
_space_group_IT_number 14
_symmetry_cell_setting monoclinic
_symmetry_space_group_name_Hall '-P 2ybc'
_symmetry_space_group_name_H-M 'P 1 21/c 1'
_atom_sites_solution_hydrogens geom
_atom_sites_solution_primary direct
_atom_sites_solution_secondary difmap
_audit_creation_method SHELXL-97
_cell_angle_alpha 90.00
_cell_angle_beta 106.995(3)
_cell_angle_gamma 90.00
_cell_formula_units_Z 4
_cell_length_a 15.2157(4)
_cell_length_b 11.1370(4)
_cell_length_c 19.9789(6)
_cell_measurement_temperature 100(2)
_cell_volume 3237.72(18)
_computing_cell_refinement 'Nonius Collect Software'
_computing_data_collection 'Nonius Collect Software'
_computing_data_reduction 'Nonius Collect Software'
_computing_structure_refinement 'SHELXL-97 (Sheldrick, 1997)'
_computing_structure_solution 'SHELXS-97 (Sheldrick, 1990)'
_diffrn_ambient_temperature 100(2)
_diffrn_measured_fraction_theta_full 0.999
_diffrn_measured_fraction_theta_max 0.999
_diffrn_measurement_device_type 'Nonius Kappa-CCD'
_diffrn_measurement_method '858 images at 1.0 deg. stepwise rotation in omega and phi, 50 sec./frame'
_diffrn_radiation_monochromator graphite
_diffrn_radiation_source 'rotating anode, 50 kV, 80 mA'
_diffrn_radiation_type MoK\a
_diffrn_radiation_wavelength 0.71073
_diffrn_reflns_av_R_equivalents 0.0567
_diffrn_reflns_av_sigmaI/netI 0.0299
_diffrn_reflns_limit_h_max 24
_diffrn_reflns_limit_h_min -24
_diffrn_reflns_limit_k_max 17
_diffrn_reflns_limit_k_min -17
_diffrn_reflns_limit_l_max 32
_diffrn_reflns_limit_l_min -32
_diffrn_reflns_number 87925
_diffrn_reflns_theta_full 35.00
_diffrn_reflns_theta_max 35.00
_diffrn_reflns_theta_min 3.25
_exptl_absorpt_coefficient_mu 4.558
_exptl_absorpt_correction_T_max 0.8381
_exptl_absorpt_correction_T_min 0.4792
_exptl_absorpt_correction_type gaussian
_exptl_crystal_colour orange
_exptl_crystal_density_diffrn 1.535
_exptl_crystal_description 'transparent parallelepiped'
_exptl_crystal_F_000 1504
_exptl_crystal_size_max 0.26
_exptl_crystal_size_mid 0.16
_exptl_crystal_size_min 0.04
_refine_diff_density_max 1.235
_refine_diff_density_min -1.389
_refine_diff_density_rms 0.113
_refine_ls_extinction_method none
_refine_ls_goodness_of_fit_ref 1.105
_refine_ls_hydrogen_treatment mixed
_refine_ls_matrix_type full
_refine_ls_number_parameters 346
_refine_ls_number_reflns 14241
_refine_ls_number_restraints 0
_refine_ls_restrained_S_all 1.105
_refine_ls_R_factor_all 0.0347
_refine_ls_R_factor_gt 0.0275
_refine_ls_shift/su_max 0.002
_refine_ls_shift/su_mean 0.000
_refine_ls_structure_factor_coef Fsqd
_refine_ls_weighting_details 'calc w=1/[\s^2^(Fo^2^)+(0.0137P)^2^+3.8524P] where P=(Fo^2^+2Fc^2^)/3'
_refine_ls_weighting_scheme calc
_refine_ls_wR_factor_gt 0.0527
_refine_ls_wR_factor_ref 0.0549
_reflns_number_gt 12619
_reflns_number_total 14241
_reflns_threshold_expression >2sigma(I)
_cod_data_source_file ic0701302B2B-file002_1.cif
_cod_data_source_block 1
_cod_original_cell_volume 3237.72(17)
_cod_database_code 4327248

loop_
_symmetry_equiv_pos_as_xyz
'x, y, z'
'-x, y+1/2, -z+1/2'
'-x, -y, -z'
'x, -y-1/2, z-1/2'

loop_
_atom_site_label
_atom_site_type_symbol
_atom_site_fract_x
_atom_site_fract_y
_atom_site_fract_z
_atom_site_U_iso_or_equiv
_atom_site_adp_type
_atom_site_occupancy
_atom_site_symmetry_multiplicity
_atom_site_calc_flag
_atom_site_refinement_flags
Pt1 Pt 0.101973(4) 0.416456(6) 0.146104(3) 0.01225(2) Uani 1 1 d .
S1 S 0.24067(3) 0.33056(5) 0.16510(3) 0.01821(9) Uani 1 1 d .
S2 S 0.15540(3) 0.50782(4) 0.25017(3) 0.01692(8) Uani 1 1 d .
C1 C 0.30752(12) 0.37644(16) 0.24883(10) 0.0136(3) Uani 1 1 d .
C2 C 0.27020(12) 0.45984(16) 0.28623(10) 0.0140(3) Uani 1 1 d .
C3 C 0.32266(12) 0.50511(16) 0.35190(10) 0.0142(3) Uani 1 1 d .
C4 C 0.41231(13) 0.46167(17) 0.37849(10) 0.0160(3) Uani 1 1 d .
H4 H 0.4499 0.4915 0.4220 0.019 Uiso 1 1 calc R
C5 C 0.44807(12) 0.37569(17) 0.34289(10) 0.0161(3) Uani 1 1 d .
H5 H 0.5087 0.3469 0.3636 0.019 Uiso 1 1 calc R
C6 C 0.39756(12) 0.33035(17) 0.27762(10) 0.0147(3) Uani 1 1 d .
Si7 Si 0.45404(4) 0.21171(5) 0.23601(3) 0.01627(10) Uani 1 1 d .
C8 C 0.37789(15) 0.0788(2) 0.20449(14) 0.0266(4) Uani 1 1 d .
H8A H 0.3295 0.1004 0.1618 0.040 Uiso 1 1 calc R
H8B H 0.3499 0.0541 0.2407 0.040 Uiso 1 1 calc R
H8C H 0.4144 0.0124 0.1945 0.040 Uiso 1 1 calc R
C9 C 0.55995(15) 0.1563(2) 0.30296(13) 0.0259(4) Uani 1 1 d .
H9A H 0.5895 0.0945 0.2821 0.039 Uiso 1 1 calc R
H9B H 0.5432 0.1222 0.3427 0.039 Uiso 1 1 calc R
H9C H 0.6026 0.2234 0.3191 0.039 Uiso 1 1 calc R
C10 C 0.48893(18) 0.2785(2) 0.16217(14) 0.0315(5) Uani 1 1 d .
H10A H 0.5218 0.2182 0.1429 0.047 Uiso 1 1 calc R
H10B H 0.5292 0.3475 0.1791 0.047 Uiso 1 1 calc R
H10C H 0.4341 0.3048 0.1256 0.047 Uiso 1 1 calc R
Si11 Si 0.27986(4) 0.62016(5) 0.40419(3) 0.01514(9) Uani 1 1 d .
C12 C 0.25326(16) 0.76445(19) 0.35523(12) 0.0234(4) Uani 1 1 d .
H12A H 0.2073 0.7504 0.3100 0.035 Uiso 1 1 calc R
H12B H 0.3094 0.7967 0.3475 0.035 Uiso 1 1 calc R
H12C H 0.2291 0.8221 0.3825 0.035 Uiso 1 1 calc R
C13 C 0.17690(16) 0.5649(2) 0.42808(13) 0.0271(5) Uani 1 1 d .
H13A H 0.1526 0.6296 0.4508 0.041 Uiso 1 1 calc R
H13B H 0.1945 0.4968 0.4603 0.041 Uiso 1 1 calc R
H13C H 0.1296 0.5393 0.3857 0.041 Uiso 1 1 calc R
C14 C 0.37079(16) 0.6486(2) 0.48884(12) 0.0263(4) Uani 1 1 d .
H14A H 0.4269 0.6769 0.4792 0.039 Uiso 1 1 calc R
H14B H 0.3839 0.5740 0.5160 0.039 Uiso 1 1 calc R
H14C H 0.3492 0.7097 0.5156 0.039 Uiso 1 1 calc R
N21 N 0.04286(10) 0.33545(14) 0.05140(8) 0.0131(3) Uani 1 1 d .
C22 C 0.08386(12) 0.25506(18) 0.01999(10) 0.0163(3) Uani 1 1 d .
H22 H 0.1473 0.2385 0.0403 0.020 Uiso 1 1 calc R
C23 C 0.03729(13) 0.19598(17) -0.04046(10) 0.0165(3) Uani 1 1 d .
H23 H 0.0691 0.1400 -0.0608 0.020 Uiso 1 1 calc R
C24 C -0.05638(12) 0.21724(16) -0.07239(10) 0.0141(3) Uani 1 1 d .
C25 C -0.09670(12) 0.30529(16) -0.04141(10) 0.0137(3) Uani 1 1 d .
H25 H -0.1591 0.3267 -0.0624 0.016 Uiso 1 1 calc R
C26 C -0.04674(12) 0.36211(16) 0.01980(9) 0.0127(3) Uani 1 1 d .
C27 C -0.08651(12) 0.45012(16) 0.05805(9) 0.0129(3) Uani 1 1 d .
C28 C -0.17685(12) 0.49055(16) 0.03379(10) 0.0144(3) Uani 1 1 d .
H28 H -0.2145 0.4652 -0.0108 0.017 Uiso 1 1 calc R
C29 C -0.21262(12) 0.56770(16) 0.07402(10) 0.0149(3) Uani 1 1 d .
C30 C -0.15208(13) 0.60485(17) 0.13799(11) 0.0167(3) Uani 1 1 d .
H30 H -0.1726 0.6591 0.1670 0.020 Uiso 1 1 calc R
C31 C -0.06241(13) 0.56272(16) 0.15919(10) 0.0160(3) Uani 1 1 d .
H31 H -0.0228 0.5891 0.2028 0.019 Uiso 1 1 calc R
N32 N -0.02913(10) 0.48605(14) 0.12050(8) 0.0131(3) Uani 1 1 d .
C33 C -0.10924(13) 0.14179(17) -0.13484(10) 0.0156(3) Uani 1 1 d .
C34 C -0.20986(13) 0.18125(19) -0.16225(11) 0.0193(3) Uani 1 1 d .
H34A H -0.2394 0.1729 -0.1250 0.029 Uiso 1 1 calc R
H34B H -0.2419 0.1308 -0.2021 0.029 Uiso 1 1 calc R
H34C H -0.2127 0.2653 -0.1772 0.029 Uiso 1 1 calc R
C35 C -0.10604(15) 0.00988(18) -0.11051(12) 0.0222(4) Uani 1 1 d .
H35A H -0.0420 -0.0171 -0.0942 0.033 Uiso 1 1 calc R
H35B H -0.1402 -0.0405 -0.1497 0.033 Uiso 1 1 calc R
H35C H -0.1339 0.0036 -0.0722 0.033 Uiso 1 1 calc R
C36 C -0.06423(14) 0.15156(19) -0.19437(11) 0.0201(4) Uani 1 1 d .
H36A H -0.0669 0.2350 -0.2104 0.030 Uiso 1 1 calc R
H36B H -0.0972 0.1000 -0.2334 0.030 Uiso 1 1 calc R
H36C H 0.0001 0.1259 -0.1772 0.030 Uiso 1 1 calc R
C37 C -0.31229(13) 0.61004(17) 0.05013(11) 0.0172(3) Uani 1 1 d .
C38 C -0.37025(14) 0.5338(2) -0.01034(13) 0.0236(4) Uani 1 1 d .
H38A H -0.3465 0.5419 -0.0507 0.035 Uiso 1 1 calc R
H38B H -0.4342 0.5612 -0.0232 0.035 Uiso 1 1 calc R
H38C H -0.3672 0.4495 0.0041 0.035 Uiso 1 1 calc R
C39 C -0.31405(15) 0.74248(19) 0.02733(14) 0.0263(4) Uani 1 1 d .
H39A H -0.2788 0.7912 0.0669 0.039 Uiso 1 1 calc R
H39B H -0.3777 0.7710 0.0118 0.039 Uiso 1 1 calc R
H39C H -0.2867 0.7494 -0.0113 0.039 Uiso 1 1 calc R
C40 C -0.35433(16) 0.6006(2) 0.11127(13) 0.0265(4) Uani 1 1 d .
H40A H -0.3499 0.5175 0.1281 0.040 Uiso 1 1 calc R
H40B H -0.4190 0.6249 0.0953 0.040 Uiso 1 1 calc R
H40C H -0.3208 0.6535 0.1494 0.040 Uiso 1 1 calc R

loop_
_atom_site_aniso_label
_atom_site_aniso_U_11
_atom_site_aniso_U_22
_atom_site_aniso_U_33
_atom_site_aniso_U_23
_atom_site_aniso_U_13
_atom_site_aniso_U_12
Pt1 0.01090(3) 0.01165(3) 0.01339(3) -0.00108(2) 0.00226(2) 0.00066(2)
S1 0.01342(18) 0.0217(2) 0.0171(2) -0.00611(17) 0.00058(15) 0.00434(16)
S2 0.01329(17) 0.0185(2) 0.0168(2) -0.00517(16) 0.00101(15) 0.00267(15)
C1 0.0124(7) 0.0125(7) 0.0149(8) -0.0003(6) 0.0023(6) -0.0008(6)
C2 0.0124(7) 0.0127(7) 0.0161(8) -0.0003(6) 0.0029(6) -0.0005(6)
C3 0.0149(7) 0.0119(7) 0.0153(8) 0.0000(6) 0.0037(6) -0.0009(6)
C4 0.0162(7) 0.0152(8) 0.0152(8) -0.0009(6) 0.0021(6) -0.0022(6)
C5 0.0124(7) 0.0161(8) 0.0176(8) 0.0005(6) 0.0011(6) -0.0007(6)
C6 0.0118(7) 0.0144(7) 0.0177(8) 0.0002(6) 0.0038(6) -0.0008(6)
Si7 0.0124(2) 0.0164(2) 0.0196(2) -0.00187(19) 0.00396(19) 0.00144(18)
C8 0.0198(9) 0.0200(9) 0.0380(12) -0.0111(9) 0.0051(8) -0.0003(8)
C9 0.0174(8) 0.0283(11) 0.0279(11) -0.0030(9) 0.0000(8) 0.0065(8)
C10 0.0336(12) 0.0355(13) 0.0304(12) 0.0038(10) 0.0174(10) 0.0065(10)
Si11 0.0157(2) 0.0148(2) 0.0145(2) -0.00213(18) 0.00370(18) -0.00101(18)
C12 0.0308(10) 0.0162(9) 0.0217(9) -0.0015(7) 0.0052(8) 0.0026(8)
C13 0.0275(10) 0.0295(11) 0.0288(11) -0.0068(9) 0.0152(9) -0.0064(9)
C14 0.0262(10) 0.0290(11) 0.0203(10) -0.0062(8) 0.0015(8) 0.0020(8)
N21 0.0116(6) 0.0130(6) 0.0141(7) 0.0003(5) 0.0031(5) 0.0005(5)
C22 0.0128(7) 0.0175(8) 0.0178(8) -0.0013(7) 0.0033(6) 0.0021(6)
C23 0.0161(7) 0.0160(8) 0.0170(8) -0.0033(6) 0.0042(6) 0.0034(6)
C24 0.0146(7) 0.0128(7) 0.0144(8) 0.0003(6) 0.0037(6) 0.0004(6)
C25 0.0126(7) 0.0130(7) 0.0148(8) 0.0000(6) 0.0032(6) 0.0012(6)
C26 0.0127(7) 0.0119(7) 0.0136(7) 0.0002(6) 0.0040(6) 0.0005(6)
C27 0.0145(7) 0.0111(7) 0.0131(7) -0.0002(6) 0.0039(6) 0.0005(6)
C28 0.0122(7) 0.0143(7) 0.0166(8) 0.0004(6) 0.0041(6) 0.0013(6)
C29 0.0139(7) 0.0123(7) 0.0194(8) 0.0009(6) 0.0062(6) 0.0014(6)
C30 0.0176(8) 0.0144(8) 0.0193(8) -0.0027(6) 0.0073(7) 0.0018(6)
C31 0.0167(7) 0.0141(8) 0.0169(8) -0.0028(6) 0.0045(6) 0.0001(6)
N32 0.0134(6) 0.0117(6) 0.0141(7) -0.0001(5) 0.0040(5) -0.0001(5)
C33 0.0165(7) 0.0138(7) 0.0157(8) -0.0025(6) 0.0035(6) -0.0004(6)
C34 0.0157(8) 0.0199(9) 0.0201(9) -0.0032(7) 0.0018(7) -0.0011(7)
C35 0.0267(10) 0.0156(8) 0.0235(10) -0.0003(7) 0.0062(8) -0.0004(7)
C36 0.0212(8) 0.0224(9) 0.0165(9) -0.0033(7) 0.0052(7) 0.0004(7)
C37 0.0133(7) 0.0163(8) 0.0225(9) -0.0007(6) 0.0060(7) 0.0031(6)
C38 0.0141(8) 0.0225(10) 0.0321(11) -0.0049(8) 0.0036(8) 0.0028(7)
C39 0.0204(9) 0.0167(9) 0.0416(13) 0.0035(9) 0.0090(9) 0.0056(7)
C40 0.0221(9) 0.0310(11) 0.0310(11) -0.0014(9) 0.0150(9) 0.0042(8)

loop_
_atom_type_symbol
_atom_type_description
_atom_type_scat_dispersion_real
_atom_type_scat_dispersion_imag
_atom_type_scat_source
C C 0.0033 0.0016 'International Tables Vol C Tables 4.2.6.8 and 6.1.1.4'
H H 0.0000 0.0000 'International Tables Vol C Tables 4.2.6.8 and 6.1.1.4'
N N 0.0061 0.0033 'International Tables Vol C Tables 4.2.6.8 and 6.1.1.4'
Si Si 0.0817 0.0704 'International Tables Vol C Tables 4.2.6.8 and 6.1.1.4'
S S 0.1246 0.1234 'International Tables Vol C Tables 4.2.6.8 and 6.1.1.4'
Pt Pt -1.7033 8.3905 'International Tables Vol C Tables 4.2.6.8 and 6.1.1.4'

loop_
_geom_angle_atom_site_label_1
_geom_angle_atom_site_label_2
_geom_angle_atom_site_label_3
_geom_angle
N21 Pt1 N32 78.74(6)
N21 Pt1 S2 175.49(4)
N32 Pt1 S2 96.99(4)
N21 Pt1 S1 96.06(4)
N32 Pt1 S1 174.80(5)
S2 Pt1 S1 88.192(17)
C1 S1 Pt1 106.88(6)
C2 S2 Pt1 106.75(6)
C2 C1 C6 120.93(17)
C2 C1 S1 118.95(13)
C6 C1 S1 120.12(14)
C1 C2 C3 121.36(16)
C1 C2 S2 119.09(14)
C3 C2 S2 119.55(14)
C4 C3 C2 116.92(17)
C4 C3 Si11 118.77(14)
C2 C3 Si11 124.30(14)
C5 C4 C3 121.78(17)
C4 C5 C6 122.20(17)
C5 C6 C1 116.71(17)
C5 C6 Si7 117.65(14)
C1 C6 Si7 125.63(14)
C10 Si7 C8 109.93(12)
C10 Si7 C9 108.20(12)
C8 Si7 C9 107.38(11)
C10 Si7 C6 109.86(10)
C8 Si7 C6 112.54(9)
C9 Si7 C6 108.80(10)
C12 Si11 C13 110.38(11)
C12 Si11 C14 108.55(11)
C13 Si11 C14 106.14(11)
C12 Si11 C3 110.63(9)
C13 Si11 C3 111.62(9)
C14 Si11 C3 109.37(9)
C22 N21 C26 117.90(16)
C22 N21 Pt1 125.75(12)
C26 N21 Pt1 116.28(12)
N21 C22 C23 122.48(17)
C22 C23 C24 120.88(17)
C25 C24 C23 115.97(17)
C25 C24 C33 123.78(16)
C23 C24 C33 120.18(16)
C26 C25 C24 120.84(16)
N21 C26 C25 121.77(16)
N21 C26 C27 114.35(16)
C25 C26 C27 123.79(16)
N32 C27 C28 121.95(16)
N32 C27 C26 114.87(15)
C28 C27 C26 123.14(16)
C29 C28 C27 120.78(17)
C28 C29 C30 116.43(16)
C28 C29 C37 122.08(17)
C30 C29 C37 121.49(16)
C31 C30 C29 120.28(17)
N32 C31 C30 122.75(18)
C31 N32 C27 117.78(16)
C31 N32 Pt1 126.55(13)
C27 N32 Pt1 115.67(12)
C24 C33 C34 111.57(15)
C24 C33 C36 110.24(15)
C34 C33 C36 109.10(16)
C24 C33 C35 107.83(16)
C34 C33 C35 108.78(16)
C36 C33 C35 109.28(16)
C29 C37 C38 111.53(16)
C29 C37 C40 109.66(17)
C38 C37 C40 108.18(17)
C29 C37 C39 108.54(16)
C38 C37 C39 109.98(18)
C40 C37 C39 108.91(17)

loop_
_geom_bond_atom_site_label_1
_geom_bond_atom_site_label_2
_geom_bond_distance
Pt1 N21 2.0513(16)
Pt1 N32 2.0605(15)
Pt1 S2 2.2430(5)
Pt1 S1 2.2461(5)
S1 C1 1.7604(19)
S2 C2 1.7664(18)
C1 C2 1.411(3)
C1 C6 1.418(3)
C2 C3 1.414(3)
C3 C4 1.398(3)
C3 Si11 1.8855(19)
C4 C5 1.395(3)
C5 C6 1.400(3)
C6 Si7 1.8954(19)
Si7 C10 1.863(2)
Si7 C8 1.872(2)
Si7 C9 1.872(2)
Si11 C12 1.863(2)
Si11 C13 1.870(2)
Si11 C14 1.873(2)
N21 C22 1.347(2)
N21 C26 1.357(2)
C22 C23 1.376(3)
C23 C24 1.401(3)
C24 C25 1.394(2)
C24 C33 1.524(3)
C25 C26 1.389(3)
C26 C27 1.477(2)
C27 N32 1.357(2)
C27 C28 1.392(2)
C28 C29 1.392(3)
C29 C30 1.402(3)
C29 C37 1.525(3)
C30 C31 1.387(3)
C31 N32 1.346(2)
C33 C34 1.532(3)
C33 C36 1.540(3)
C33 C35 1.544(3)
C37 C38 1.528(3)
C37 C40 1.539(3)
C37 C39 1.542(3)
